data_4512939
loop_
_publ_author_name
'Titi, Hatem M.'
'Nandi, Goutam'
'Tripuramallu, Bharat Kumar'
'Goldberg, Israel'

_publ_section_title
;
 Exploring Supramolecular Self-Assembly of Tetraarylporphyrins by Halogen
 Interactions. 3. Tin(L)2(A2B2-Porphyrin) Arrays Supported by Concerted
 Halogen and Hydrogen Bonding
;
_journal_issue 6
_journal_name_full 'Crystal Growth &amp; Design'
_journal_page_first 3063
_journal_paper_doi 10.1021/acs.cgd.5b00543
_journal_volume 15
_journal_year 2015
_chemical_formula_moiety 'C54 H30 I2 N6 O8 S2 Sn, C6 H4 N O2, 2(C6 H5 N O2)'
_chemical_formula_sum 'C72 H44 I2 N9 O14 S2 Sn'
_chemical_formula_weight 1695.77
_space_group_crystal_system triclinic
_space_group_IT_number 2
_space_group_name_Hall '-P 1'
_space_group_name_H-M_alt 'P -1'
_symmetry_space_group_name_Hall '-P 1'
_symmetry_space_group_name_H-M 'P -1'
_atom_sites_solution_hydrogens mixed
_atom_sites_solution_primary direct
_atom_sites_solution_secondary difmap
_audit_creation_method SHELXL
_cell_angle_alpha 76.065(2)
_cell_angle_beta 82.580(3)
_cell_angle_gamma 72.4330(10)
_cell_formula_units_Z 1
_cell_length_a 9.0924(3)
_cell_length_b 13.8395(5)
_cell_length_c 15.4844(7)
_cell_measurement_reflns_used 5276
_cell_measurement_temperature 110(2)
_cell_measurement_theta_max 25.09
_cell_measurement_theta_min 1.85
_cell_volume 1799.57(12)
_computing_cell_refinement 'Saint, Bruker-AXS'
_computing_data_collection 'Apex2, Bruker-AXS'
_computing_data_reduction 'Saint, Bruker-AXS'
_computing_structure_refinement 'SHELXL-2014/7 (Sheldrick, 2015)'
_computing_structure_solution 'SHELXTL-2014 (Sheldrick, 2015)'
_diffrn_ambient_temperature 110(2)
_diffrn_detector_area_resol_mean 1.75
_diffrn_measured_fraction_theta_full 0.994
_diffrn_measured_fraction_theta_max 0.994
_diffrn_measurement_device_type 'ApexDuo, Bruker-AXS'
_diffrn_measurement_method '1 deg. \f and \w scans'
_diffrn_radiation_type MoK\a
_diffrn_radiation_wavelength 0.71073
_diffrn_reflns_av_R_equivalents 0.0312
_diffrn_reflns_av_unetI/netI 0.0355
_diffrn_reflns_laue_measured_fraction_full 0.994
_diffrn_reflns_laue_measured_fraction_max 0.994
_diffrn_reflns_limit_h_max 10
_diffrn_reflns_limit_h_min -10
_diffrn_reflns_limit_k_max 16
_diffrn_reflns_limit_k_min -16
_diffrn_reflns_limit_l_max 18
_diffrn_reflns_limit_l_min -18
_diffrn_reflns_number 23002
_diffrn_reflns_point_group_measured_fraction_full 0.994
_diffrn_reflns_point_group_measured_fraction_max 0.994
_diffrn_reflns_theta_full 25.094
_diffrn_reflns_theta_max 25.094
_diffrn_reflns_theta_min 1.850
_diffrn_source 'ImuS micro-focus'
_exptl_absorpt_coefficient_mu 1.340
_exptl_absorpt_correction_T_max 0.824
_exptl_absorpt_correction_T_min 0.730
_exptl_absorpt_correction_type multi-scan
_exptl_absorpt_process_details 'Sadabs, Bruker-AXS'
_exptl_crystal_colour red
_exptl_crystal_density_diffrn 1.565
_exptl_crystal_description plate
_exptl_crystal_F_000 839
_exptl_crystal_size_max 0.250
_exptl_crystal_size_mid 0.220
_exptl_crystal_size_min 0.150
_platon_squeeze_details
;
disordered DMF solvent.
;
_refine_diff_density_max 1.977
_refine_diff_density_min -1.165
_refine_diff_density_rms 0.130
_refine_ls_extinction_method none
_refine_ls_goodness_of_fit_ref 1.078
_refine_ls_hydrogen_treatment constr
_refine_ls_matrix_type full
_refine_ls_number_parameters 427
_refine_ls_number_reflns 6366
_refine_ls_number_restraints 0
_refine_ls_restrained_S_all 1.078
_refine_ls_R_factor_all 0.0610
_refine_ls_R_factor_gt 0.0506
_refine_ls_shift/su_max 0.018
_refine_ls_shift/su_mean 0.000
_refine_ls_structure_factor_coef Fsqd
_refine_ls_weighting_details 'w=1/[\s^2^(Fo^2^)+(0.0576P)^2^+2.8691P] where P=(Fo^2^+2Fc^2^)/3'
_refine_ls_weighting_scheme calc
_refine_ls_wR_factor_gt 0.1236
_refine_ls_wR_factor_ref 0.1291
_reflns_Friedel_coverage 0.000
_reflns_number_gt 5276
_reflns_number_total 6366
_reflns_threshold_expression 'I > 2\s(I)'
_cod_data_source_file cg5b00543_si_001.cif
_cod_data_source_block ti94sq-9
_cod_depositor_comments 'Adding full bibliography for 4512931--4512939.cif.'
_cod_database_code 4512939
_shelx_shelxl_version_number 2014/7
_shelx_space_group_comment
;
The symmetry employed for this shelxl refinement is uniquely defined
by the following loop, which should always be used as a source of
symmetry information in preference to the above space-group names.
They are only intended as comments.
;
_shelx_estimated_absorpt_t_min 0.730
_shelx_estimated_absorpt_t_max 0.824

loop_
_space_group_symop_operation_xyz
'x, y, z'
'-x, -y, -z'

loop_
_atom_site_label
_atom_site_type_symbol
_atom_site_fract_x
_atom_site_fract_y
_atom_site_fract_z
_atom_site_U_iso_or_equiv
_atom_site_adp_type
_atom_site_occupancy
_atom_site_site_symmetry_order
_atom_site_calc_flag
_atom_site_refinement_flags_posn
_atom_site_refinement_flags_adp
_atom_site_refinement_flags_occupancy
_atom_site_disorder_assembly
_atom_site_disorder_group
I1 I -0.64347(4) 1.21063(3) 0.28286(3) 0.03482(14) Uani 1 1 d . . . . .
Sn1 Sn 0.0000 0.5000 0.5000 0.01274(13) Uani 1 2 d S . P . .
S1 S -0.07880(14) 0.56091(10) 0.78860(8) 0.0186(3) Uani 1 1 d . . . . .
O1 O 0.0408(4) 0.5359(3) 0.6153(2) 0.0223(8) Uani 1 1 d . . . . .
O2 O 0.1703(4) 0.6558(3) 0.5797(2) 0.0279(9) Uani 1 1 d . . . . .
O3 O -0.2693(4) 0.5507(3) 0.9597(3) 0.0302(9) Uani 1 1 d . . . . .
O4 O -0.1423(4) 0.6297(3) 1.0232(2) 0.0294(9) Uani 1 1 d . . . . .
H4' H -0.2066 0.6230 1.0645 0.044 Uiso 1 1 d R U . . .
N1 N 0.0509(5) 0.6273(3) 0.4112(3) 0.0150(9) Uani 1 1 d . . . . .
N2 N 0.2272(5) 0.4108(3) 0.4843(3) 0.0165(9) Uani 1 1 d . . . . .
N3 N 0.6790(5) 0.5850(3) 0.1672(3) 0.0219(10) Uani 1 1 d . . . . .
C1 C -0.2084(6) 0.7538(4) 0.4127(3) 0.0176(10) Uani 1 1 d . . . . .
C2 C -0.0513(6) 0.7234(4) 0.3848(3) 0.0157(10) Uani 1 1 d . . . . .
C3 C 0.0291(6) 0.7861(4) 0.3195(3) 0.0216(11) Uani 1 1 d . . . . .
H3 H -0.0129 0.8565 0.2909 0.026 Uiso 1 1 calc R U . . .
C4 C 0.1751(6) 0.7267(4) 0.3062(3) 0.0200(11) Uani 1 1 d . . . . .
H4 H 0.2537 0.7477 0.2661 0.024 Uiso 1 1 calc R U . . .
C5 C 0.1897(6) 0.6262(4) 0.3637(3) 0.0163(10) Uani 1 1 d . . . . .
C6 C 0.3220(6) 0.5403(4) 0.3694(3) 0.0171(10) Uani 1 1 d . . . . .
C7 C 0.3407(5) 0.4423(4) 0.4268(3) 0.0168(10) Uani 1 1 d . . . . .
C8 C 0.4806(6) 0.3586(4) 0.4368(3) 0.0203(11) Uani 1 1 d . . . . .
H8 H 0.5778 0.3597 0.4062 0.024 Uiso 1 1 calc R U . . .
C9 C 0.4497(6) 0.2781(4) 0.4974(3) 0.0194(11) Uani 1 1 d . . . . .
H9 H 0.5216 0.2126 0.5172 0.023 Uiso 1 1 calc R U . . .
C10 C -0.2891(6) 0.6914(4) 0.4732(3) 0.0175(10) Uani 1 1 d . . . . .
C11 C -0.3001(6) 0.8633(4) 0.3774(3) 0.0199(11) Uani 1 1 d . . . . .
C12 C -0.4874(6) 1.0627(4) 0.3199(4) 0.0266(12) Uani 1 1 d . . . . .
C13 C 0.4527(6) 0.5523(4) 0.3017(3) 0.0170(10) Uani 1 1 d . . . . .
C14 C 0.5546(6) 0.6058(5) 0.3098(4) 0.0266(12) Uani 1 1 d . . . . .
H14 H 0.5484 0.6325 0.3616 0.032 Uiso 1 1 calc R U . . .
C15 C 0.6659(6) 0.6199(5) 0.2415(4) 0.0271(12) Uani 1 1 d . . . . .
H15 H 0.7358 0.6563 0.2481 0.032 Uiso 1 1 calc R U . . .
C16 C 0.5843(7) 0.5298(5) 0.1605(4) 0.0309(13) Uani 1 1 d . . . . .
H16 H 0.5954 0.5018 0.1090 0.037 Uiso 1 1 calc R U . . .
C17 C 0.4708(7) 0.5121(5) 0.2262(4) 0.0299(13) Uani 1 1 d . . . . .
H17 H 0.4057 0.4724 0.2193 0.036 Uiso 1 1 calc R U . . .
C18 C 0.0932(6) 0.6054(4) 0.6315(3) 0.0187(11) Uani 1 1 d . . . . .
C19 C 0.0505(6) 0.6216(4) 0.7240(3) 0.0176(10) Uani 1 1 d . . . . .
C20 C 0.0981(6) 0.6790(4) 0.7690(3) 0.0223(11) Uani 1 1 d . . . . .
H20 H 0.1691 0.7180 0.7441 0.027 Uiso 1 1 calc R U . . .
C21 C 0.0301(6) 0.6742(4) 0.8569(3) 0.0228(11) Uani 1 1 d . . . . .
H21 H 0.0520 0.7086 0.8979 0.027 Uiso 1 1 calc R U . . .
C22 C -0.0702(6) 0.6149(4) 0.8762(3) 0.0212(11) Uani 1 1 d . . . . .
C23 C -0.1709(6) 0.5950(4) 0.9570(3) 0.0217(11) Uani 1 1 d . . . . .
C24 C -0.3672(14) 1.0472(9) 0.3673(9) 0.027(3) Uani 0.5 1 d . . P A 1
H24 H -0.3441 1.1043 0.3807 0.032 Uiso 0.5 1 calc R U P A 1
C25 C 0.2757(14) 0.0536(8) 0.6027(8) 0.022(2) Uani 0.5 1 d . . P B 1
H25 H 0.1927 0.0640 0.5668 0.027 Uiso 0.5 1 calc R U P B 1
C26 C -0.4169(17) 0.8809(9) 0.3155(9) 0.028(3) Uani 0.5 1 d . . P C 1
H26 H -0.4277 0.8248 0.2940 0.033 Uiso 0.5 1 calc R U P C 1
C27 C 0.5139(17) 0.0184(10) 0.7125(8) 0.029(3) Uani 0.5 1 d . . P D 1
H27 H 0.5938 0.0049 0.7514 0.035 Uiso 0.5 1 calc R U P D 1
C24' C -0.3501(15) 0.9303(9) 0.4418(8) 0.029(3) Uani 0.5 1 d . . P A 2
H24' H -0.3205 0.9061 0.5016 0.035 Uiso 0.5 1 calc R U P A 2
C25' C -0.4413(17) 1.0295(9) 0.4128(9) 0.031(3) Uani 0.5 1 d . . P A 2
H25' H -0.4743 1.0762 0.4520 0.037 Uiso 0.5 1 calc R U P A 2
C26' C -0.4346(17) 0.9990(9) 0.2671(8) 0.026(3) Uani 0.5 1 d . . P A 2
H26' H -0.4623 1.0209 0.2069 0.031 Uiso 0.5 1 calc R U P A 2
C27' C -0.3378(16) 0.8983(9) 0.2956(8) 0.024(3) Uani 0.5 1 d . . P A 2
H27' H -0.2992 0.8550 0.2538 0.029 Uiso 0.5 1 calc R U P A 2
O5 O 1.0306(9) 0.2990(6) -0.1671(5) 0.098(2) Uiso 1 1 d . . . . .
O6 O 1.1311(12) 0.1387(8) -0.1130(7) 0.134(3) Uiso 1 1 d . . . . .
N4 N 1.0369(9) 0.2198(6) -0.1135(5) 0.069(2) Uiso 1 1 d . . . . .
C28 C 0.9084(7) 0.2185(5) -0.0455(4) 0.0323(13) Uiso 1 1 d . . . . .
C29 C 0.7861(9) 0.3059(6) -0.0504(5) 0.0518(18) Uiso 1 1 d . . . . .
H29 H 0.7815 0.3664 -0.0961 0.062 Uiso 1 1 calc R U . . .
C30 C 0.6656(13) 0.2998(9) 0.0180(7) 0.085(3) Uiso 1 1 d . . . . .
H30 H 0.5763 0.3570 0.0194 0.103 Uiso 1 1 calc R U . . .
C31 C 0.6809(14) 0.2130(9) 0.0794(8) 0.093(3) Uiso 1 1 d . . . . .
H31 H 0.5984 0.2104 0.1234 0.112 Uiso 1 1 calc R U . . .
C32 C 0.7961(13) 0.1330(9) 0.0845(8) 0.088(3) Uiso 1 1 d . . . . .
H32 H 0.7988 0.0746 0.1321 0.106 Uiso 1 1 calc R U . . .
C33 C 0.9188(10) 0.1309(7) 0.0201(6) 0.061(2) Uiso 1 1 d . . . . .
H33 H 1.0054 0.0714 0.0217 0.073 Uiso 1 1 calc R U . . .
O7 O 0.8861(14) -0.0287(10) 0.7202(8) 0.073(3) Uiso 0.5 1 d . . P . .
O8 O 0.7204(13) 0.0998(9) 0.6444(8) 0.064(3) Uiso 0.5 1 d . . P . .
N5 N 0.8383(14) 0.0286(10) 0.6491(8) 0.050(3) Uiso 0.5 1 d . . P . .
C34 C 0.9119(10) 0.0145(7) 0.5765(6) 0.059(2) Uiso 1 1 d . . . . .
C35 C 0.9069(9) 0.0995(6) 0.5047(5) 0.0553(19) Uiso 1 1 d . . . . .
H35 H 0.8437 0.1669 0.5093 0.066 Uiso 1 1 calc R U . . .
C36 C 1.0065(9) -0.0836(6) 0.5708(6) 0.057(2) Uiso 1 1 d . . . . .
H36 H 1.0102 -0.1400 0.6204 0.068 Uiso 1 1 calc R U . . .

loop_
_atom_site_aniso_label
_atom_site_aniso_U_11
_atom_site_aniso_U_22
_atom_site_aniso_U_33
_atom_site_aniso_U_23
_atom_site_aniso_U_13
_atom_site_aniso_U_12
I1 0.0309(2) 0.0204(2) 0.0451(3) -0.00071(17) -0.00984(18) 0.00271(16)
Sn1 0.0116(2) 0.0133(2) 0.0107(2) -0.00121(18) 0.00328(17) -0.00241(18)
S1 0.0178(6) 0.0205(6) 0.0168(6) -0.0027(5) 0.0012(5) -0.0064(5)
O1 0.030(2) 0.024(2) 0.0136(17) -0.0036(15) 0.0005(15) -0.0095(16)
O2 0.026(2) 0.042(2) 0.0200(19) -0.0066(17) 0.0055(16) -0.0186(18)
O3 0.029(2) 0.040(2) 0.026(2) -0.0089(18) 0.0077(17) -0.0177(19)
O4 0.031(2) 0.042(2) 0.0192(19) -0.0094(18) 0.0085(16) -0.0168(18)
N1 0.016(2) 0.017(2) 0.011(2) -0.0017(17) 0.0024(16) -0.0052(17)
N2 0.016(2) 0.017(2) 0.015(2) -0.0028(17) 0.0031(17) -0.0048(17)
N3 0.016(2) 0.027(2) 0.019(2) -0.0015(19) 0.0049(17) -0.0053(19)
C1 0.021(3) 0.018(3) 0.012(2) -0.004(2) -0.001(2) -0.001(2)
C2 0.018(3) 0.016(2) 0.011(2) -0.0026(19) 0.0015(19) -0.002(2)
C3 0.028(3) 0.016(3) 0.018(3) 0.002(2) 0.002(2) -0.007(2)
C4 0.021(3) 0.023(3) 0.014(2) -0.001(2) 0.004(2) -0.008(2)
C5 0.017(3) 0.021(3) 0.012(2) -0.004(2) 0.0033(19) -0.009(2)
C6 0.015(2) 0.023(3) 0.015(2) -0.006(2) 0.004(2) -0.009(2)
C7 0.012(2) 0.023(3) 0.015(2) -0.005(2) 0.0045(19) -0.006(2)
C8 0.012(2) 0.026(3) 0.023(3) -0.008(2) 0.005(2) -0.006(2)
C9 0.015(3) 0.020(3) 0.020(3) -0.004(2) 0.000(2) 0.000(2)
C10 0.013(2) 0.018(3) 0.020(3) -0.008(2) 0.000(2) -0.001(2)
C11 0.017(3) 0.018(3) 0.022(3) -0.002(2) 0.004(2) -0.004(2)
C12 0.022(3) 0.016(3) 0.035(3) 0.002(2) 0.000(2) 0.000(2)
C13 0.017(3) 0.019(3) 0.011(2) 0.000(2) 0.0021(19) -0.003(2)
C14 0.026(3) 0.042(3) 0.019(3) -0.013(2) 0.007(2) -0.018(3)
C15 0.025(3) 0.038(3) 0.023(3) -0.005(2) 0.005(2) -0.020(3)
C16 0.035(3) 0.039(3) 0.024(3) -0.014(3) 0.011(3) -0.017(3)
C17 0.029(3) 0.038(3) 0.029(3) -0.014(3) 0.009(2) -0.020(3)
C18 0.011(2) 0.021(3) 0.021(3) -0.002(2) -0.003(2) -0.001(2)
C19 0.016(3) 0.018(3) 0.017(2) -0.004(2) 0.002(2) -0.003(2)
C20 0.021(3) 0.025(3) 0.020(3) -0.002(2) 0.001(2) -0.008(2)
C21 0.025(3) 0.030(3) 0.018(3) -0.011(2) -0.001(2) -0.011(2)
C22 0.024(3) 0.020(3) 0.019(3) -0.005(2) -0.002(2) -0.004(2)
C23 0.020(3) 0.022(3) 0.022(3) -0.005(2) 0.002(2) -0.004(2)
C24 0.026(6) 0.021(6) 0.032(7) -0.005(5) 0.010(6) -0.009(5)
C25 0.021(6) 0.017(6) 0.026(6) -0.001(5) -0.009(5) 0.001(5)
C26 0.035(8) 0.014(6) 0.027(7) -0.004(5) -0.009(6) 0.006(6)
C27 0.025(7) 0.029(7) 0.025(7) 0.000(5) -0.008(6) 0.002(6)
C24' 0.035(7) 0.028(7) 0.020(6) 0.000(5) -0.003(6) -0.004(6)
C25' 0.049(8) 0.015(6) 0.027(7) -0.010(5) -0.012(6) 0.002(6)
C26' 0.032(8) 0.019(6) 0.021(6) 0.002(5) -0.009(6) -0.002(6)
C27' 0.029(7) 0.019(6) 0.021(6) -0.005(5) -0.001(6) -0.003(6)

loop_
_atom_type_symbol
_atom_type_description
_atom_type_scat_dispersion_real
_atom_type_scat_dispersion_imag
_atom_type_scat_source
C C 0.0033 0.0016 'International Tables Vol C Tables 4.2.6.8 and 6.1.1.4'
H H 0.0000 0.0000 'International Tables Vol C Tables 4.2.6.8 and 6.1.1.4'
I I -0.4742 1.8119 'International Tables Vol C Tables 4.2.6.8 and 6.1.1.4'
N N 0.0061 0.0033 'International Tables Vol C Tables 4.2.6.8 and 6.1.1.4'
O O 0.0106 0.0060 'International Tables Vol C Tables 4.2.6.8 and 6.1.1.4'
S S 0.1246 0.1234 'International Tables Vol C Tables 4.2.6.8 and 6.1.1.4'
Sn Sn -0.6537 1.4246 'International Tables Vol C Tables 4.2.6.8 and 6.1.1.4'

loop_
_geom_angle_atom_site_label_1
_geom_angle_atom_site_label_2
_geom_angle_atom_site_label_3
_geom_angle
_geom_angle_site_symmetry_1
_geom_angle_site_symmetry_3
O1 Sn1 O1 180.0 . 2_566
O1 Sn1 N2 87.27(15) . 2_566
O1 Sn1 N2 92.73(15) 2_566 2_566
O1 Sn1 N2 92.73(15) . .
O1 Sn1 N2 87.27(15) 2_566 .
N2 Sn1 N2 180.0 2_566 .
O1 Sn1 N1 96.76(14) . .
O1 Sn1 N1 83.24(14) 2_566 .
N2 Sn1 N1 89.53(15) 2_566 .
N2 Sn1 N1 90.47(15) . .
O1 Sn1 N1 83.24(14) . 2_566
O1 Sn1 N1 96.76(14) 2_566 2_566
N2 Sn1 N1 90.47(15) 2_566 2_566
N2 Sn1 N1 89.53(15) . 2_566
N1 Sn1 N1 180.00(15) . 2_566
C22 S1 C19 91.2(2) . .
C18 O1 Sn1 134.2(3) . .
C23 O4 H4' 109.7 . .
C5 N1 C2 108.4(4) . .
C5 N1 Sn1 125.3(3) . .
C2 N1 Sn1 126.1(3) . .
C7 N2 C10 108.1(4) . 2_566
C7 N2 Sn1 125.6(3) . .
C10 N2 Sn1 126.3(3) 2_566 .
C15 N3 C16 117.9(4) . .
C2 C1 C10 126.0(5) . .
C2 C1 C11 118.1(4) . .
C10 C1 C11 115.9(4) . .
N1 C2 C1 126.2(4) . .
N1 C2 C3 108.0(4) . .
C1 C2 C3 125.7(5) . .
C4 C3 C2 107.8(4) . .
C4 C3 H3 126.1 . .
C2 C3 H3 126.1 . .
C3 C4 C5 107.5(4) . .
C3 C4 H4 126.2 . .
C5 C4 H4 126.2 . .
N1 C5 C6 125.5(4) . .
N1 C5 C4 108.3(4) . .
C6 C5 C4 126.1(4) . .
C7 C6 C5 127.3(4) . .
C7 C6 C13 116.5(4) . .
C5 C6 C13 116.1(4) . .
N2 C7 C6 125.5(4) . .
N2 C7 C8 108.2(4) . .
C6 C7 C8 126.3(4) . .
C9 C8 C7 107.9(4) . .
C9 C8 H8 126.1 . .
C7 C8 H8 126.1 . .
C8 C9 C10 108.1(5) . 2_566
C8 C9 H9 126.0 . .
C10 C9 H9 126.0 2_566 .
N2 C10 C1 125.9(4) 2_566 .
N2 C10 C9 107.7(4) 2_566 2_566
C1 C10 C9 126.4(5) . 2_566
C25 C11 C26 118.2(7) 2_566 .
C27' C11 C24' 120.5(8) . .
C27' C11 C1 123.4(7) . .
C25 C11 C1 123.5(6) 2_566 .
C26 C11 C1 118.2(6) . .
C24' C11 C1 116.1(6) . .
C24 C12 C27 122.3(8) . 2_566
C26' C12 C25' 118.8(8) . .
C26' C12 I1 123.7(6) . .
C24 C12 I1 121.6(6) . .
C27 C12 I1 116.1(6) 2_566 .
C25' C12 I1 117.4(6) . .
C14 C13 C17 117.6(5) . .
C14 C13 C6 122.5(4) . .
C17 C13 C6 119.8(4) . .
C13 C14 C15 119.3(5) . .
C13 C14 H14 120.4 . .
C15 C14 H14 120.3 . .
N3 C15 C14 123.0(5) . .
N3 C15 H15 118.5 . .
C14 C15 H15 118.5 . .
N3 C16 C17 122.3(5) . .
N3 C16 H16 118.8 . .
C17 C16 H16 118.8 . .
C13 C17 C16 119.8(5) . .
C13 C17 H17 120.1 . .
C16 C17 H17 120.1 . .
O2 C18 O1 126.7(5) . .
O2 C18 C19 120.8(5) . .
O1 C18 C19 112.6(4) . .
C20 C19 C18 129.9(5) . .
C20 C19 S1 111.8(4) . .
C18 C19 S1 118.3(4) . .
C19 C20 C21 112.6(5) . .
C19 C20 H20 123.7 . .
C21 C20 H20 123.7 . .
C22 C21 C20 112.5(5) . .
C22 C21 H21 123.7 . .
C20 C21 H21 123.7 . .
C21 C22 C23 129.9(5) . .
C21 C22 S1 111.9(4) . .
C23 C22 S1 118.1(4) . .
O3 C23 O4 125.2(5) . .
O3 C23 C22 121.8(5) . .
O4 C23 C22 113.0(4) . .
C12 C24 C25 119.4(10) . 2_566
C12 C24 H24 120.3 . .
C25 C24 H24 120.3 2_566 .
C11 C25 C24 122.6(10) 2_566 2_566
C11 C25 H25 118.7 2_566 .
C24 C25 H25 118.7 2_566 .
C27 C26 C11 119.5(11) 2_566 .
C27 C26 H26 120.3 2_566 .
C11 C26 H26 120.3 . .
C26 C27 C12 117.2(11) 2_566 2_566
C26 C27 H27 121.4 2_566 .
C12 C27 H27 121.4 2_566 .
C25' C24' C11 117.6(10) . .
C25' C24' H24' 121.2 . .
C11 C24' H24' 121.2 . .
C24' C25' C12 119.3(10) . .
C24' C25' H25' 120.4 . .
C12 C25' H25' 120.4 . .
C12 C26' C27' 122.2(10) . .
C12 C26' H26' 118.9 . .
C27' C26' H26' 118.9 . .
C11 C27' C26' 121.5(11) . .
C11 C27' H27' 119.3 . .
C26' C27' H27' 119.3 . .
O6 N4 O5 126.7(10) . .
O6 N4 C28 115.4(8) . .
O5 N4 C28 117.6(8) . .
C29 C28 C33 123.7(7) . .
C29 C28 N4 118.0(6) . .
C33 C28 N4 118.4(7) . .
C28 C29 C30 115.1(8) . .
C28 C29 H29 122.4 . .
C30 C29 H29 122.4 . .
C31 C30 C29 118.8(11) . .
C31 C30 H30 120.6 . .
C29 C30 H30 120.6 . .
C32 C31 C30 125.7(13) . .
C32 C31 H31 117.2 . .
C30 C31 H31 117.1 . .
C31 C32 C33 119.8(11) . .
C31 C32 H32 120.1 . .
C33 C32 H32 120.1 . .
C28 C33 C32 116.9(8) . .
C28 C33 H33 121.6 . .
C32 C33 H33 121.6 . .
O8 N5 O7 123.3(13) . .
O8 N5 C34 116.4(12) . .
O7 N5 C34 120.3(13) . .
N5 C34 C36 119.3(9) . .
N5 C34 C35 119.7(9) . .
C36 C34 C35 120.8(8) . .
C36 C35 C34 118.7(8) 2_756 .
C36 C35 H35 120.6 2_756 .
C34 C35 H35 120.6 . .
C35 C36 C34 120.5(8) 2_756 .
C35 C36 H36 119.8 2_756 .
C34 C36 H36 119.8 . .

loop_
_geom_bond_atom_site_label_1
_geom_bond_atom_site_label_2
_geom_bond_distance
_geom_bond_site_symmetry_2
I1 C12 2.104(5) .
Sn1 O1 2.069(3) .
Sn1 O1 2.069(3) 2_566
Sn1 N2 2.080(4) 2_566
Sn1 N2 2.080(4) .
Sn1 N1 2.091(4) .
Sn1 N1 2.091(4) 2_566
S1 C22 1.719(5) .
S1 C19 1.725(5) .
O1 C18 1.280(6) .
O2 C18 1.225(6) .
O3 C23 1.219(6) .
O4 C23 1.316(6) .
O4 H4' 0.8166 .
N1 C5 1.374(6) .
N1 C2 1.374(6) .
N2 C7 1.377(6) .
N2 C10 1.385(6) 2_566
N3 C15 1.330(7) .
N3 C16 1.339(7) .
C1 C2 1.404(7) .
C1 C10 1.406(7) .
C1 C11 1.499(7) .
C2 C3 1.442(7) .
C3 C4 1.354(7) .
C3 H3 0.9500 .
C4 C5 1.439(7) .
C4 H4 0.9500 .
C5 C6 1.408(7) .
C6 C7 1.406(7) .
C6 C13 1.501(7) .
C7 C8 1.435(7) .
C8 C9 1.349(7) .
C8 H8 0.9500 .
C9 C10 1.438(7) 2_566
C9 H9 0.9500 .
C10 N2 1.385(6) 2_566
C10 C9 1.438(7) 2_566
C11 C27' 1.294(13) .
C11 C25 1.345(12) 2_566
C11 C26 1.450(14) .
C11 C24' 1.461(13) .
C12 C26' 1.291(14) .
C12 C24 1.330(13) .
C12 C27 1.427(15) 2_566
C12 C25' 1.475(13) .
C13 C14 1.382(7) .
C13 C17 1.383(7) .
C14 C15 1.387(7) .
C14 H14 0.9500 .
C15 H15 0.9500 .
C16 C17 1.386(8) .
C16 H16 0.9500 .
C17 H17 0.9500 .
C18 C19 1.487(7) .
C19 C20 1.363(7) .
C20 C21 1.415(7) .
C20 H20 0.9500 .
C21 C22 1.363(7) .
C21 H21 0.9500 .
C22 C23 1.473(7) .
C24 C25 1.393(16) 2_566
C24 H24 0.9500 .
C25 C11 1.345(12) 2_566
C25 C24 1.393(16) 2_566
C25 H25 0.9500 .
C26 C27 1.404(17) 2_566
C26 H26 0.9500 .
C27 C26 1.404(17) 2_566
C27 C12 1.427(15) 2_566
C27 H27 0.9500 .
C24' C25' 1.373(16) .
C24' H24' 0.9500 .
C25' H25' 0.9500 .
C26' C27' 1.405(17) .
C26' H26' 0.9500 .
C27' H27' 0.9500 .
O5 N4 1.196(10) .
O6 N4 1.188(11) .
N4 C28 1.470(10) .
C28 C29 1.368(10) .
C28 C33 1.368(10) .
C29 C30 1.429(13) .
C29 H29 0.9500 .
C30 C31 1.322(14) .
C30 H30 0.9500 .
C31 C32 1.268(14) .
C31 H31 0.9500 .
C32 C33 1.395(13) .
C32 H32 0.9500 .
C33 H33 0.9500 .
O7 N5 1.235(16) .
O8 N5 1.214(16) .
N5 C34 1.257(14) .
C34 C36 1.387(11) .
C34 C35 1.405(11) .
C35 C36 1.348(11) 2_756
C35 H35 0.9500 .
C36 C35 1.348(11) 2_756
C36 H36 0.9500 .

loop_
_geom_hbond_atom_site_label_D
_geom_hbond_atom_site_label_H
_geom_hbond_atom_site_label_A
_geom_hbond_distance_DH
_geom_hbond_distance_HA
_geom_hbond_distance_DA
_geom_hbond_angle_DHA
_geom_hbond_site_symmetry_A
O4 H4' N3 0.82 1.84 2.646(5) 169 1_456

loop_
_platon_squeeze_void_nr
_platon_squeeze_void_average_x
_platon_squeeze_void_average_y
_platon_squeeze_void_average_z
_platon_squeeze_void_volume
_platon_squeeze_void_count_electrons
_platon_squeeze_void_content
1 0.500 1.000 0.000 189 56 ' '
